data_2236098
loop_
_publ_author_name
'Rajni Swamy, V.'
'Srinivasan, N.'
'Ranjith Kumar, R.'
'Krishnakumar, R.V.'

_publ_section_title
;
 2-Amino-4-(4-chlorophenyl)-5,6,7,8,9,10-hexahydrobenzo[8]annulene-1,3-dicarbonitrile
;
_journal_coeditor_code BT5985
_journal_issue 9
_journal_name_full 'Acta Crystallographica Section E'
_journal_page_first o2692
_journal_paper_doi 10.1107/S1600536812034861
_journal_volume 68
_journal_year 2012
_chemical_formula_iupac 'C20 H18 Cl N3'
_chemical_formula_moiety 'C20 H18 Cl N3'
_chemical_formula_sum 'C20 H18 Cl N3'
_chemical_formula_weight 335.82
_chemical_name_systematic
;
2-Amino-4-(4-chlorophenyl)-5,6,7,8,9,10-hexahydrobenzo[8]annulene-1,3-
dicarbonitrile
;
_space_group_IT_number 61
_symmetry_cell_setting orthorhombic
_symmetry_space_group_name_Hall '-P 2ac 2ab'
_symmetry_space_group_name_H-M 'P b c a'
_atom_sites_solution_hydrogens geom
_atom_sites_solution_primary direct
_atom_sites_solution_secondary difmap
_audit_creation_method SHELXL-97
_cell_angle_alpha 90.00
_cell_angle_beta 90.00
_cell_angle_gamma 90.00
_cell_formula_units_Z 8
_cell_length_a 11.3835(9)
_cell_length_b 16.9840(13)
_cell_length_c 18.4766(14)
_cell_measurement_reflns_used 3440
_cell_measurement_temperature 298(2)
_cell_measurement_theta_max 27.99
_cell_measurement_theta_min 1.10
_cell_volume 3572.2(5)
_computing_cell_refinement 'SAINT (Bruker, 2009)'
_computing_data_collection 'APEX2 (Bruker, 2009)'
_computing_data_reduction 'SAINT (Bruker, 2009)'
_computing_molecular_graphics 'PLUTON (Spek, 2009)'
_computing_publication_material 'SHELXL97 (Sheldrick, 2008)'
_computing_structure_refinement 'SHELXL97 (Sheldrick, 2008)'
_computing_structure_solution 'SHELXS97 (Sheldrick, 2008)'
_diffrn_ambient_temperature 298(2)
_diffrn_measured_fraction_theta_full 0.993
_diffrn_measured_fraction_theta_max 0.993
_diffrn_measurement_device_type 'Bruker Kappa APEXII CCD'
_diffrn_measurement_method '\w and \f scan'
_diffrn_radiation_monochromator graphite
_diffrn_radiation_source 'fine-focus sealed tube'
_diffrn_radiation_type MoK\a
_diffrn_radiation_wavelength 0.71073
_diffrn_reflns_av_R_equivalents 0.0249
_diffrn_reflns_av_sigmaI/netI 0.0140
_diffrn_reflns_limit_h_max 14
_diffrn_reflns_limit_h_min -14
_diffrn_reflns_limit_k_max 22
_diffrn_reflns_limit_k_min -22
_diffrn_reflns_limit_l_max 24
_diffrn_reflns_limit_l_min -24
_diffrn_reflns_number 39132
_diffrn_reflns_theta_full 27.99
_diffrn_reflns_theta_max 27.99
_diffrn_reflns_theta_min 2.20
_exptl_absorpt_coefficient_mu 0.219
_exptl_absorpt_correction_T_max 0.978
_exptl_absorpt_correction_T_min 0.966
_exptl_absorpt_correction_type multi-scan
_exptl_absorpt_process_details '(SADABS; Bruker, 2009)'
_exptl_crystal_colour brown
_exptl_crystal_density_diffrn 1.249
_exptl_crystal_density_method 'not measured'
_exptl_crystal_description prismatic
_exptl_crystal_F_000 1408
_exptl_crystal_size_max 0.28
_exptl_crystal_size_mid 0.13
_exptl_crystal_size_min 0.10
_refine_diff_density_max 0.250
_refine_diff_density_min -0.229
_refine_ls_extinction_method none
_refine_ls_goodness_of_fit_ref 1.035
_refine_ls_hydrogen_treatment constr
_refine_ls_matrix_type full
_refine_ls_number_parameters 226
_refine_ls_number_reflns 4279
_refine_ls_number_restraints 0
_refine_ls_restrained_S_all 1.035
_refine_ls_R_factor_all 0.0554
_refine_ls_R_factor_gt 0.0445
_refine_ls_shift/su_max 0.000
_refine_ls_shift/su_mean 0.000
_refine_ls_structure_factor_coef Fsqd
_refine_ls_weighting_details 'calc w=1/[\s^2^(Fo^2^)+(0.0739P)^2^+0.6829P] where P=(Fo^2^+2Fc^2^)/3'
_refine_ls_weighting_scheme calc
_refine_ls_wR_factor_gt 0.1264
_refine_ls_wR_factor_ref 0.1365
_reflns_number_gt 3440
_reflns_number_total 4279
_reflns_threshold_expression I>2\s(I)
_cod_data_source_file bt5985.cif
_cod_data_source_block I
_cod_database_code 2236098
_cod_database_fobs_code 2236098

loop_
_symmetry_equiv_pos_as_xyz
'x, y, z'
'-x+1/2, -y, z+1/2'
'x+1/2, -y+1/2, -z'
'-x, y+1/2, -z+1/2'
'-x, -y, -z'
'x-1/2, y, -z-1/2'
'-x-1/2, y-1/2, z'
'x, -y-1/2, z-1/2'

loop_
_atom_site_type_symbol
_atom_site_label
_atom_site_fract_x
_atom_site_fract_y
_atom_site_fract_z
_atom_site_U_iso_or_equiv
_atom_site_adp_type
_atom_site_calc_flag
_atom_site_refinement_flags
_atom_site_occupancy
_atom_site_symmetry_multiplicity
_atom_site_disorder_assembly
_atom_site_disorder_group
Cl Cl1 0.19472(4) 0.24645(3) 0.44965(3) 0.0821(2) Uani d . 1 1 . .
N N1 0.34007(13) 0.06894(9) 0.89983(6) 0.0652(4) Uani d . 1 1 . .
H H1A 0.2861 0.1042 0.9030 0.078 Uiso d R 1 1 . .
H H1B 0.3651 0.0457 0.9382 0.078 Uiso d R 1 1 . .
N N2 0.17382(14) 0.18467(10) 0.78542(8) 0.0701(4) Uani d . 1 1 . .
N N3 0.54892(13) -0.07229(9) 0.94323(7) 0.0629(4) Uani d . 1 1 . .
C C1 0.38568(12) 0.04983(8) 0.83396(7) 0.0450(3) Uani d . 1 1 . .
C C2 0.47395(12) -0.00739(8) 0.82566(7) 0.0440(3) Uani d . 1 1 . .
C C3 0.52167(12) -0.02742(8) 0.75804(7) 0.0461(3) Uani d . 1 1 . .
C C4 0.48105(13) 0.01088(8) 0.69542(7) 0.0470(3) Uani d . 1 1 . .
C C5 0.39315(12) 0.06796(8) 0.70218(6) 0.0427(3) Uani d . 1 1 . .
C C6 0.34465(12) 0.08622(8) 0.77001(7) 0.0427(3) Uani d . 1 1 . .
C C7 0.25038(13) 0.14201(9) 0.77660(7) 0.0498(3) Uani d . 1 1 . .
C C8 0.51593(13) -0.04515(8) 0.89042(7) 0.0492(3) Uani d . 1 1 . .
C C9 0.61406(14) -0.09109(10) 0.75523(9) 0.0608(4) Uani d . 1 1 A .
H H9A 0.6580 -0.0904 0.8002 0.073 Uiso calc R 1 1 . .
H H9B 0.6685 -0.0792 0.7164 0.073 Uiso calc R 1 1 . .
C C10 0.5646(2) -0.17414(11) 0.74346(11) 0.0802(6) Uani d . 1 1 . .
H H10A 0.6238 -0.2118 0.7585 0.096 Uiso calc PR 0.859(6) 1 A 1
H H10B 0.4974 -0.1808 0.7751 0.096 Uiso calc PR 0.859(6) 1 A 1
H H10C 0.5390 -0.1952 0.7896 0.096 Uiso calc PR 0.141(6) 1 A 2
H H10D 0.6268 -0.2079 0.7253 0.096 Uiso calc PR 0.141(6) 1 A 2
C C11 0.5268(3) -0.19477(15) 0.66680(16) 0.0894(10) Uani d P 0.859(6) 1 A 1
H H11A 0.5101 -0.2507 0.6649 0.107 Uiso calc PR 0.859(6) 1 A 1
H H11B 0.5922 -0.1847 0.6345 0.107 Uiso calc PR 0.859(6) 1 A 1
C C12 0.4193(3) -0.15018(16) 0.63835(17) 0.0921(10) Uani d P 0.859(6) 1 A 1
H H12A 0.3745 -0.1307 0.6793 0.111 Uiso calc PR 0.859(6) 1 A 1
H H12B 0.3697 -0.1868 0.6121 0.111 Uiso calc PR 0.859(6) 1 A 1
C C11' 0.4529(16) -0.1765(10) 0.6860(9) 0.075(5) Uiso d P 0.141(6) 1 A 2
H H11C 0.4152 -0.2277 0.6865 0.091 Uiso calc PR 0.141(6) 1 A 2
H H11D 0.3952 -0.1366 0.6982 0.091 Uiso calc PR 0.141(6) 1 A 2
C C12' 0.5065(15) -0.1601(8) 0.6134(8) 0.074(5) Uiso d P 0.141(6) 1 A 2
H H12C 0.4884 -0.2021 0.5796 0.089 Uiso calc PR 0.141(6) 1 A 2
H H12D 0.5912 -0.1551 0.6173 0.089 Uiso calc PR 0.141(6) 1 A 2
C C13 0.4493(3) -0.07954(14) 0.58781(11) 0.0994(8) Uani d . 1 1 . .
H H13A 0.4904 -0.0998 0.5457 0.119 Uiso calc PR 0.859(6) 1 A 1
H H13B 0.3762 -0.0566 0.5710 0.119 Uiso calc PR 0.859(6) 1 A 1
H H13C 0.4501 -0.0758 0.5354 0.119 Uiso calc PR 0.141(6) 1 A 2
H H13D 0.3687 -0.0758 0.6044 0.119 Uiso calc PR 0.141(6) 1 A 2
C C14 0.52427(17) -0.01371(11) 0.62142(9) 0.0691(5) Uani d . 1 1 A .
H H14A 0.6049 -0.0317 0.6254 0.083 Uiso calc R 1 1 . .
H H14B 0.5234 0.0317 0.5895 0.083 Uiso calc R 1 1 . .
C C15 0.34630(12) 0.11211(8) 0.63809(7) 0.0431(3) Uani d . 1 1 . .
C C16 0.40500(12) 0.17620(8) 0.60985(8) 0.0505(3) Uani d . 1 1 . .
H H16 0.4763 0.1915 0.6300 0.061 Uiso calc R 1 1 . .
C C17 0.35930(14) 0.21823(10) 0.55193(8) 0.0575(4) Uani d . 1 1 . .
H H17 0.3995 0.2613 0.5332 0.069 Uiso calc R 1 1 . .
C C18 0.25412(13) 0.19528(9) 0.52285(7) 0.0522(3) Uani d . 1 1 . .
C C19 0.19350(18) 0.13276(14) 0.55030(11) 0.0832(7) Uani d . 1 1 . .
H H19 0.1219 0.1179 0.5303 0.100 Uiso calc R 1 1 . .
C C20 0.23989(17) 0.09176(12) 0.60831(10) 0.0832(7) Uani d . 1 1 . .
H H20 0.1982 0.0496 0.6276 0.100 Uiso calc R 1 1 . .

loop_
_atom_site_aniso_label
_atom_site_aniso_U_11
_atom_site_aniso_U_22
_atom_site_aniso_U_33
_atom_site_aniso_U_12
_atom_site_aniso_U_13
_atom_site_aniso_U_23
Cl1 0.0710(3) 0.1072(4) 0.0681(3) 0.0029(2) -0.0157(2) 0.0413(3)
N1 0.0756(9) 0.0852(9) 0.0350(6) 0.0228(7) -0.0014(6) 0.0009(6)
N2 0.0683(9) 0.0782(10) 0.0640(8) 0.0204(8) -0.0023(7) -0.0035(7)
N3 0.0694(8) 0.0719(9) 0.0475(7) 0.0057(7) -0.0065(6) 0.0127(6)
C1 0.0487(7) 0.0516(7) 0.0347(6) -0.0036(6) -0.0036(5) 0.0009(5)
C2 0.0457(7) 0.0481(7) 0.0382(6) -0.0039(5) -0.0052(5) 0.0055(5)
C3 0.0436(7) 0.0508(7) 0.0440(7) -0.0019(6) -0.0002(5) 0.0038(6)
C4 0.0492(7) 0.0527(7) 0.0391(7) -0.0009(6) 0.0036(5) 0.0040(5)
C5 0.0455(7) 0.0465(7) 0.0361(6) -0.0072(5) -0.0036(5) 0.0041(5)
C6 0.0456(6) 0.0451(6) 0.0373(6) -0.0020(5) -0.0037(5) 0.0014(5)
C7 0.0538(8) 0.0557(8) 0.0399(6) 0.0014(6) -0.0042(6) 0.0004(6)
C8 0.0503(7) 0.0544(8) 0.0429(7) -0.0025(6) -0.0036(6) 0.0048(6)
C9 0.0554(8) 0.0723(10) 0.0548(8) 0.0153(7) 0.0037(7) 0.0072(7)
C10 0.1036(15) 0.0614(10) 0.0755(12) 0.0234(10) 0.0093(11) 0.0056(9)
C11 0.109(2) 0.0646(13) 0.095(2) 0.0137(13) 0.0081(16) -0.0173(13)
C12 0.097(2) 0.0822(16) 0.097(2) 0.0004(14) -0.0155(15) -0.0334(15)
C13 0.148(2) 0.0973(15) 0.0526(10) 0.0276(15) -0.0169(12) -0.0201(10)
C14 0.0842(12) 0.0787(11) 0.0443(8) 0.0213(9) 0.0168(8) 0.0104(7)
C15 0.0464(7) 0.0482(7) 0.0346(6) -0.0049(5) -0.0037(5) 0.0034(5)
C16 0.0462(7) 0.0537(7) 0.0516(8) -0.0076(6) -0.0084(6) 0.0088(6)
C17 0.0566(8) 0.0567(8) 0.0592(9) -0.0085(7) -0.0052(7) 0.0196(7)
C18 0.0509(7) 0.0648(9) 0.0409(6) 0.0041(6) -0.0043(6) 0.0129(6)
C19 0.0713(11) 0.1031(14) 0.0752(12) -0.0364(10) -0.0367(9) 0.0351(11)
C20 0.0785(12) 0.0942(13) 0.0770(12) -0.0470(10) -0.0343(10) 0.0429(10)

loop_
_atom_type_symbol
_atom_type_description
_atom_type_scat_dispersion_real
_atom_type_scat_dispersion_imag
_atom_type_scat_source
C C 0.0033 0.0016 'International Tables Vol C Tables 4.2.6.8 and 6.1.1.4'
H H 0.0000 0.0000 'International Tables Vol C Tables 4.2.6.8 and 6.1.1.4'
Cl Cl 0.1484 0.1585 'International Tables Vol C Tables 4.2.6.8 and 6.1.1.4'
N N 0.0061 0.0033 'International Tables Vol C Tables 4.2.6.8 and 6.1.1.4'

loop_
_geom_angle_atom_site_label_1
_geom_angle_atom_site_label_2
_geom_angle_atom_site_label_3
_geom_angle
C1 N1 H1A 120.0
C1 N1 H1B 120.1
H1A N1 H1B 120.0
N1 C1 C2 122.30(12)
N1 C1 C6 121.13(13)
C2 C1 C6 116.57(12)
C3 C2 C1 122.74(12)
C3 C2 C8 120.22(12)
C1 C2 C8 117.03(12)
C2 C3 C4 119.54(12)
C2 C3 C9 118.28(12)
C4 C3 C9 122.17(13)
C5 C4 C3 118.86(12)
C5 C4 C14 120.33(12)
C3 C4 C14 120.63(13)
C4 C5 C6 120.93(11)
C4 C5 C15 122.04(11)
C6 C5 C15 117.03(12)
C5 C6 C1 121.32(12)
C5 C6 C7 121.00(11)
C1 C6 C7 117.67(12)
N2 C7 C6 176.28(16)
N3 C8 C2 177.25(16)
C3 C9 C10 114.08(14)
C3 C9 H9A 108.7
C10 C9 H9A 108.7
C3 C9 H9B 108.7
C10 C9 H9B 108.7
H9A C9 H9B 107.6
C11 C10 C9 116.58(18)
C11 C10 C11' 35.0(6)
C9 C10 C11' 113.2(6)
C11 C10 H10A 108.1
C9 C10 H10A 108.1
C11' C10 H10A 134.5
C11 C10 H10B 108.1
C9 C10 H10B 108.1
C11' C10 H10B 77.2
H10A C10 H10B 107.3
C11 C10 H10C 130.5
C9 C10 H10C 108.9
C11' C10 H10C 108.9
H10A C10 H10C 73.3
H10B C10 H10C 35.8
C11 C10 H10D 75.5
C9 C10 H10D 108.9
C11' C10 H10D 108.9
H10A C10 H10D 37.1
H10B C10 H10D 135.6
H10C C10 H10D 107.7
C10 C11 C12 115.6(2)
C10 C11 H11A 108.4
C12 C11 H11A 108.4
C10 C11 H11B 108.4
C12 C11 H11B 108.4
H11A C11 H11B 107.4
C11 C12 C13 114.2(3)
C11 C12 H12A 108.7
C13 C12 H12A 108.7
C11 C12 H12B 108.7
C13 C12 H12B 108.7
H12A C12 H12B 107.6
C12' C11' C10 104.9(12)
C12' C11' H11C 110.8
C10 C11' H11C 110.8
C12' C11' H11D 110.8
C10 C11' H11D 110.8
H11C C11' H11D 108.8
C11' C12' C13 105.0(12)
C11' C12' H12C 110.7
C13 C12' H12C 110.7
C11' C12' H12D 110.7
C13 C12' H12D 110.7
H12C C12' H12D 108.8
C14 C13 C12 116.08(17)
C14 C13 C12' 106.2(6)
C12 C13 C12' 41.2(6)
C14 C13 H13A 108.3
C12 C13 H13A 108.3
C12' C13 H13A 74.7
C14 C13 H13B 108.3
C12 C13 H13B 108.3
C12' C13 H13B 142.5
H13A C13 H13B 107.4
C14 C13 H13C 110.5
C12 C13 H13C 130.6
C12' C13 H13C 110.5
H13A C13 H13C 38.7
H13B C13 H13C 70.2
C14 C13 H13D 110.5
C12 C13 H13D 69.7
C12' C13 H13D 110.5
H13A C13 H13D 137.1
H13B C13 H13D 42.6
H13C C13 H13D 108.7
C4 C14 C13 112.68(16)
C4 C14 H14A 109.1
C13 C14 H14A 109.1
C4 C14 H14B 109.1
C13 C14 H14B 109.1
H14A C14 H14B 107.8
C20 C15 C16 118.28(13)
C20 C15 C5 120.25(12)
C16 C15 C5 121.39(11)
C15 C16 C17 121.06(13)
C15 C16 H16 119.5
C17 C16 H16 119.5
C18 C17 C16 118.95(13)
C18 C17 H17 120.5
C16 C17 H17 120.5
C19 C18 C17 121.21(13)
C19 C18 Cl1 118.69(12)
C17 C18 Cl1 120.10(12)
C18 C19 C20 119.13(15)
C18 C19 H19 120.4
C20 C19 H19 120.4
C15 C20 C19 121.34(15)
C15 C20 H20 119.3
C19 C20 H20 119.3

loop_
_geom_bond_atom_site_label_1
_geom_bond_atom_site_label_2
_geom_bond_distance
Cl1 C18 1.7441(14)
N1 C1 1.3624(17)
N1 H1A 0.8597
N1 H1B 0.8603
N2 C7 1.145(2)
N3 C8 1.1427(18)
C1 C2 1.4063(19)
C1 C6 1.4130(17)
C2 C3 1.4042(19)
C2 C8 1.4391(18)
C3 C4 1.4056(18)
C3 C9 1.509(2)
C4 C5 1.399(2)
C4 C14 1.512(2)
C5 C6 1.4042(18)
C5 C15 1.4996(17)
C6 C7 1.437(2)
C9 C10 1.534(3)
C9 H9A 0.9700
C9 H9B 0.9700
C10 C11 1.521(3)
C10 C11' 1.656(17)
C10 H10A 0.9700
C10 H10B 0.9700
C10 H10C 0.9700
C10 H10D 0.9700
C11 C12 1.532(5)
C11 H11A 0.9700
C11 H11B 0.9700
C12 C13 1.559(4)
C12 H12A 0.9700
C12 H12B 0.9700
C11' C12' 1.50(2)
C11' H11C 0.9700
C11' H11D 0.9700
C12' C13 1.588(15)
C12' H12C 0.9700
C12' H12D 0.9700
C13 C14 1.537(3)
C13 H13A 0.9700
C13 H13B 0.9700
C13 H13C 0.9700
C13 H13D 0.9700
C14 H14A 0.9700
C14 H14B 0.9700
C15 C20 1.375(2)
C15 C16 1.3797(19)
C16 C17 1.388(2)
C16 H16 0.9300
C17 C18 1.369(2)
C17 H17 0.9300
C18 C19 1.364(2)
C19 C20 1.383(2)
C19 H19 0.9300
C20 H20 0.9300

loop_
_geom_hbond_atom_site_label_D
_geom_hbond_atom_site_label_H
_geom_hbond_atom_site_label_A
_geom_hbond_site_symmetry_A
_geom_hbond_distance_DH
_geom_hbond_distance_HA
_geom_hbond_distance_DA
_geom_hbond_angle_DHA
N1 H1B N3 5_657 0.86 2.44 3.1636(18) 141.9
C11' H11C N2 7_655 0.97 2.57 3.319(16) 134.6
N1 H1A Cl1 8_566 0.86 2.87 3.6628(16) 153.3

loop_
_geom_torsion_atom_site_label_1
_geom_torsion_atom_site_label_2
_geom_torsion_atom_site_label_3
_geom_torsion_atom_site_label_4
_geom_torsion
N1 C1 C2 C3 -179.89(14)
C6 C1 C2 C3 1.1(2)
N1 C1 C2 C8 -0.6(2)
C6 C1 C2 C8 -179.67(12)
C1 C2 C3 C4 0.3(2)
C8 C2 C3 C4 -178.99(13)
C1 C2 C3 C9 -178.57(13)
C8 C2 C3 C9 2.2(2)
C2 C3 C4 C5 -0.4(2)
C9 C3 C4 C5 178.44(13)
C2 C3 C4 C14 -175.42(14)
C3 C4 C5 C6 -0.9(2)
C14 C4 C5 C6 174.16(14)
C3 C4 C5 C15 179.21(12)
C14 C4 C5 C15 -5.7(2)
C4 C5 C6 C1 2.3(2)
C15 C5 C6 C1 -177.79(11)
C4 C5 C6 C7 -176.91(13)
C15 C5 C6 C7 2.97(19)
N1 C1 C6 C5 178.61(14)
C2 C1 C6 C5 -2.33(19)
N1 C1 C6 C7 -2.1(2)
C2 C1 C6 C7 176.94(12)
C5 C6 C7 N2 159(3)
C1 C6 C7 N2 -20(3)
C3 C2 C8 N3 141(3)
C1 C2 C8 N3 -38(3)
C2 C3 C9 C10 90.97(18)
C9 C3 C4 C14 3.4(2)
C4 C3 C9 C10 -87.84(18)
C3 C9 C10 C11 77.1(2)
C9 C10 C11 C12 -67.7(3)
C10 C11 C12 C13 99.9(3)
C11 C12 C13 C14 -60.5(3)
C12 C13 C14 C4 -46.5(3)
C3 C4 C14 C13 88.71(19)
C3 C9 C10 C11' 38.5(7)
C9 C10 C11' C12' 70.7(12)
C10 C11' C12' C13 -116.6(11)
C11' C12' C13 C14 85.5(10)
C12' C13 C14 C4 -89.6(6)
C11' C10 C11 C12 25.4(10)
C11 C10 C11' C12' -33.0(8)
C11 C12 C13 C12' 24.5(8)
C11' C12' C13 C12 -25.8(8)
C5 C4 C14 C13 -86.27(19)
C4 C5 C15 C20 102.07(19)
C6 C5 C15 C20 -77.81(19)
C4 C5 C15 C16 -81.27(18)
C6 C5 C15 C16 98.85(16)
C20 C15 C16 C17 -1.3(2)
C5 C15 C16 C17 -178.01(14)
C15 C16 C17 C18 0.1(2)
C16 C17 C18 C19 0.7(3)
C16 C17 C18 Cl1 -179.58(13)
C17 C18 C19 C20 -0.4(3)
Cl1 C18 C19 C20 179.96(18)
C16 C15 C20 C19 1.7(3)
C5 C15 C20 C19 178.4(2)
C18 C19 C20 C15 -0.9(4)
